data_2102038
loop_
_publ_author_name
'Nyburg, Stanley C.'
'Steed, Jon W.'
'Aleksovska, Slobotka'
'Petrusevski, Vladimir M.'

_publ_section_title
;
 Structure of the alums. I. On the sulfate group disorder in the
 \a-alums
;
_journal_issue 2
_journal_name_full 'Acta Crystallographica Section B'
_journal_page_first 204
_journal_page_last 209
_journal_paper_doi 10.1107/S0108768199014846
_journal_volume 56
_journal_year 2000
_chemical_formula_sum 'Cr H24 K O20 S2'
_chemical_formula_weight 499.41
_chemical_name_common 'chromium potassium alum'
_space_group_IT_number 205
_symmetry_cell_setting cubic
_symmetry_space_group_name_Hall '-P 2ac 2ab 3'
_symmetry_space_group_name_H-M 'P a -3'
_audit_creation_method SHELXL-97
_cell_angle_alpha 90.00
_cell_angle_beta 90.00
_cell_angle_gamma 90.00
_cell_formula_units_Z 4
_cell_length_a 12.2133(5)
_cell_length_b 12.2133(5)
_cell_length_c 12.2133(5)
_cell_measurement_temperature 173(2)
_cell_volume 1821.79(13)
_computing_structure_refinement 'SHELXL-97 (Sheldrick, 1997)'
_computing_structure_solution 'SHELXS-97 (Sheldrick, 1990)'
_database_code_amcsd 0009914
_diffrn_ambient_temperature 173(2)
_diffrn_measured_fraction_theta_full .857
_diffrn_measured_fraction_theta_max .857
_diffrn_radiation_monochromator graphite
_diffrn_radiation_source 'fine-focus sealed tube'
_diffrn_radiation_type MoK\a
_diffrn_radiation_wavelength .71070
_diffrn_reflns_av_R_equivalents .0100
_diffrn_reflns_av_sigmaI/netI .0277
_diffrn_reflns_limit_h_max 15
_diffrn_reflns_limit_h_min -15
_diffrn_reflns_limit_k_max 10
_diffrn_reflns_limit_k_min -10
_diffrn_reflns_limit_l_max 10
_diffrn_reflns_limit_l_min -10
_diffrn_reflns_number 1112
_diffrn_reflns_theta_full 26.00
_diffrn_reflns_theta_max 26.00
_diffrn_reflns_theta_min 3.73
_exptl_absorpt_coefficient_mu 1.177
_exptl_crystal_density_diffrn 1.821
_exptl_crystal_density_method 'not measured'
_exptl_crystal_F_000 1036
_exptl_crystal_size_max .8
_exptl_crystal_size_mid .8
_exptl_crystal_size_min .8
_refine_diff_density_max 1.247
_refine_diff_density_min -1.895
_refine_ls_extinction_coef .015(5)
_refine_ls_extinction_method SHELXL
_refine_ls_goodness_of_fit_ref 1.130
_refine_ls_hydrogen_treatment mixed
_refine_ls_matrix_type full
_refine_ls_number_parameters 68
_refine_ls_number_reflns 597
_refine_ls_number_restraints 0
_refine_ls_restrained_S_all 1.130
_refine_ls_R_factor_all .0445
_refine_ls_R_factor_gt .0443
_refine_ls_shift/su_max .000
_refine_ls_shift/su_mean .000
_refine_ls_structure_factor_coef Fsqd
_refine_ls_weighting_details 'w=1/[\s^2^(Fo^2^)+(0.0922P)^2^+1.5879P] where P=(Fo^2^+2Fc^2^)/3'
_refine_ls_weighting_scheme calc
_refine_ls_wR_factor_ref .1327
_reflns_number_gt 591
_reflns_number_total 597
_reflns_threshold_expression >2sigma(I)
_cod_data_source_file na0101.cif
_cod_data_source_block ov
_cod_depositor_comments
;
 Marking atoms 'O3', 'O4' and 'O3A', 'O4A' as belonging to disorder groups
 '1' and '2' respectively after consulting the original publication.

 Antanas Vaitkus,
 2017-10-22

The following automatic conversions were performed:

'_refine_ls_weighting_scheme' value 'calc
w=1/[\s^2^(Fo^2^)+(0.0922P)^2^+1.5879P] where P=(Fo^2^+2Fc^2^)/3' was
changed to 'calc'. New tag '_refine_ls_weighting_details' was
created. The value of the new tag was set to
'w=1/[\s^2^(Fo^2^)+(0.0922P)^2^+1.5879P] where P=(Fo^2^+2Fc^2^)/3'.

Automatic conversion script
Id: cif_fix_values 3143 2015-03-26 13:38:13Z robertas 
;
_cod_original_formula_sum 'H24 Cr K O20 S2'
_cod_database_code 2102038
_amcsd_formula_title KCr(SO4)2*12H2O

loop_
_space_group_symop_operation_xyz
'x, y, z'
'y, z, x'
'z, x, y'
'x+1/2, y, -z+1/2'
'y+1/2, z, -x+1/2'
'z+1/2, x, -y+1/2'
'y+1/2, -z+1/2, -x'
'z+1/2, -x+1/2, -y'
'-z, x+1/2, -y+1/2'
'-x, y+1/2, -z+1/2'
'-y, z+1/2, -x+1/2'
'x+1/2, -y+1/2, -z'
'-x, -y, -z'
'-y, -z, -x'
'-z, -x, -y'
'-x-1/2, -y, z-1/2'
'-y-1/2, -z, x-1/2'
'-z-1/2, -x, y-1/2'
'-y-1/2, z-1/2, x'
'-z-1/2, x-1/2, y'
'z, -x-1/2, y-1/2'
'x, -y-1/2, z-1/2'
'y, -z-1/2, x-1/2'
'-x-1/2, y-1/2, z'

loop_
_atom_site_label
_atom_site_fract_x
_atom_site_fract_y
_atom_site_fract_z
_atom_site_U_iso_or_equiv
_atom_site_adp_type
_atom_site_calc_flag
_atom_site_refinement_flags
_atom_site_occupancy
_atom_site_type_symbol
_atom_site_disorder_group
Cr1 .0000 .0000 .0000 .0111(5) Uani d S 1 Cr .
K .5000 .5000 .5000 .0562(8) Uani d S 1 K .
S .30918(5) .30918(5) .30918(5) .0150(5) Uani d S 1 S .
O1 .15926(16) .01347(15) -.0155(2) .0189(5) Uani d . 1 O .
H12 .200(3) .017(2) .042(3) .016(7) Uiso d . 1 H .
H11 .181(3) .026(2) -.062(3) .012(8) Uiso d . 1 H .
O2 .0473(2) .13690(18) .30445(16) .0255(6) Uani d . 1 O .
H22 .006(4) .178(4) .287(4) .046(13) Uiso d . 1 H .
H21 .087(3) .160(3) .292(3) .016(10) Uiso d . 1 H .
O3 .2403(2) .2403(2) .2403(2) .0400(14) Uani d SP .913(7) O 1
O4 .2660(2) .42175(18) .31071(17) .0303(9) Uani d P .913(7) O 1
O3A .3782(13) .3782(13) .3782(13) .032(10) Uani d SP .087(7) O 2
O4A .2856(15) .2030(13) .3612(15) .014(7) Uani d P .087(7) O 2

loop_
_atom_site_aniso_label
_atom_site_aniso_U_11
_atom_site_aniso_U_22
_atom_site_aniso_U_33
_atom_site_aniso_U_12
_atom_site_aniso_U_13
_atom_site_aniso_U_23
Cr1 .0111(5) .0111(5) .0111(5) -.00047(15) -.00047(15) -.00047(15)
K .0562(8) .0562(8) .0562(8) .0097(6) .0097(6) .0097(6)
S .0150(5) .0150(5) .0150(5) .00256(19) .00256(19) .00256(19)
O1 .0135(9) .0256(10) .0177(11) -.0036(7) .0018(8) .0019(7)
O2 .0247(13) .0248(11) .0270(11) .0001(10) -.0038(9) -.0031(7)
O3 .0400(14) .0400(14) .0400(14) -.0060(10) -.0060(10) -.0060(10)
O4 .0398(16) .0238(14) .0271(12) .0150(11) .0118(9) .0076(8)
O3A .032(10) .032(10) .032(10) -.022(7) -.022(7) -.022(7)
O4A .015(9) .003(9) .023(12) .010(6) .024(8) .023(8)

loop_
_atom_type_symbol
_atom_type_description
_atom_type_scat_dispersion_real
_atom_type_scat_dispersion_imag
_atom_type_scat_source
K K .2009 .2494 'International Tables Vol C Tables 4.2.6.8 and 6.1.1.4'
Cr Cr .3209 .6236 'International Tables Vol C Tables 4.2.6.8 and 6.1.1.4'
S S .1246 .1234 'International Tables Vol C Tables 4.2.6.8 and 6.1.1.4'
O O .0106 .0060 'International Tables Vol C Tables 4.2.6.8 and 6.1.1.4'
H H .0000 .0000 'International Tables Vol C Tables 4.2.6.8 and 6.1.1.4'

loop_
_geom_angle_atom_site_label_1
_geom_angle_atom_site_label_2
_geom_angle_atom_site_label_3
_geom_angle_site_symmetry_1
_geom_angle_site_symmetry_3
_geom_angle
O1 Cr1 O1 . 3 91.17(9)
O1 Cr1 O1 . 2 91.17(9)
O1 Cr1 O1 3 2 91.17(9)
O1 Cr1 O1 . 15 88.83(9)
O1 Cr1 O1 3 15 180.0
O1 Cr1 O1 2 15 88.83(9)
O1 Cr1 O1 . 14 88.83(9)
O1 Cr1 O1 3 14 88.83(9)
O1 Cr1 O1 2 14 180.0
O1 Cr1 O1 15 14 91.17(9)
O1 Cr1 O1 . 13 180.0
O1 Cr1 O1 3 13 88.83(9)
O1 Cr1 O1 2 13 88.83(9)
O1 Cr1 O1 15 13 91.17(9)
O1 Cr1 O1 14 13 91.17(9)
O3A K O3A 13_666 . 180.0000(10)
O3A K O2 13_666 5 104.56(4)
O3A K O2 . 5 75.44(4)
O3A K O2 13_666 9_655 75.44(4)
O3A K O2 . 9_655 104.56(4)
O2 K O2 5 9_655 66.10(3)
O3A K O2 13_666 12_556 75.44(4)
O3A K O2 . 12_556 104.56(4)
O2 K O2 5 12_556 66.10(3)
O2 K O2 9_655 12_556 113.90(4)
O3A K O2 13_666 24_665 104.56(4)
O3A K O2 . 24_665 75.44(4)
O2 K O2 5 24_665 113.90(3)
O2 K O2 9_655 24_665 66.10(3)
O2 K O2 12_556 24_665 180.0
O3A K O2 13_666 21_566 104.56(4)
O3A K O2 . 21_566 75.44(4)
O2 K O2 5 21_566 113.90(4)
O2 K O2 9_655 21_566 180.0
O2 K O2 12_556 21_566 66.10(3)
O2 K O2 24_665 21_566 113.90(4)
O3A K O2 13_666 17_666 75.44(4)
O3A K O2 . 17_666 104.56(4)
O2 K O2 5 17_666 180.0
O2 K O2 9_655 17_666 113.90(3)
O2 K O2 12_556 17_666 113.90(3)
O2 K O2 24_665 17_666 66.10(3)
O2 K O2 21_566 17_666 66.10(3)
O3 S O3A . . 180.0(15)
O3 S O4 . 3 109.87(11)
O3A S O4 . 3 70.13(11)
O3 S O4 . 2 109.87(11)
O3A S O4 . 2 70.13(11)
O4 S O4 3 2 109.07(11)
O3 S O4 . . 109.87(11)
O3A S O4 . . 70.13(11)
O4 S O4 3 . 109.07(11)
O4 S O4 2 . 109.07(11)
O3 S O4A . 3 68.1(9)
O3A S O4A . 3 111.9(9)
O4 S O4A 3 3 138.3(6)
O4 S O4A 2 3 44.3(8)
O4 S O4A . 3 110.4(6)
O3 S O4A . . 68.1(9)
O3A S O4A . . 111.9(9)
O4 S O4A 3 . 44.3(8)
O4 S O4A 2 . 110.4(6)
O4 S O4A . . 138.3(6)
O4A S O4A 3 . 107.0(9)
O3 S O4A . 2 68.1(9)
O3A S O4A . 2 111.9(9)
O4 S O4A 3 2 110.4(6)
O4 S O4A 2 2 138.3(6)
O4 S O4A . 2 44.3(8)
O4A S O4A 3 2 107.0(9)
O4A S O4A . 2 107.0(10)
Cr1 O1 H12 . . 120(2)
Cr1 O1 H11 . . 121(3)
H12 O1 H11 . . 118(4)
K O2 H22 7_456 . 118(4)
K O2 H21 7_456 . 131(4)
H22 O2 H21 . . 99(5)
S O3 O4A . 3 56.4(7)
S O3 O4A . . 56.4(7)
O4A O3 O4A 3 . 92.3(9)
S O3 O4A . 2 56.4(7)
O4A O3 O4A 3 2 92.3(9)
O4A O3 O4A . 2 92.3(9)
O4A O4 S 2 . 67.8(7)
O4A O4 O3A 2 . 119.3(10)
S O4 O3A . . 54.6(8)
S O3A O4 . 3 55.3(8)
S O3A O4 . 2 55.3(8)
O4 O3A O4 3 2 90.7(11)
S O3A O4 . . 55.3(8)
O4 O3A O4 3 . 90.7(11)
O4 O3A O4 2 . 90.7(11)
S O3A K . . 180(2)
O4 O3A K 3 . 124.7(8)
O4 O3A K 2 . 124.7(8)
O4 O3A K . . 124.7(8)
O4 O4A S 3 . 67.8(9)
O4 O4A O3 3 . 120.0(10)
S O4A O3 . . 55.5(5)

loop_
_geom_bond_atom_site_label_1
_geom_bond_atom_site_label_2
_geom_bond_site_symmetry_2
_geom_bond_distance
Cr1 O1 . 1.961(2)
Cr1 O1 3 1.961(2)
Cr1 O1 2 1.961(2)
Cr1 O1 15 1.961(2)
Cr1 O1 14 1.961(2)
Cr1 O1 13 1.961(2)
K O3A 13_666 2.58(3)
K O3A . 2.58(3)
K O2 5 2.972(2)
K O2 9_655 2.972(2)
K O2 12_556 2.972(2)
K O2 24_665 2.972(2)
K O2 21_566 2.972(2)
K O2 17_666 2.972(2)
S O3 . 1.458(5)
S O3A . 1.46(3)
S O4 3 1.472(2)
S O4 2 1.472(2)
S O4 . 1.472(2)
S O4A 3 1.472(13)
S O4A . 1.472(13)
S O4A 2 1.472(13)
O1 H12 . .87(4)
O1 H11 . .65(4)
O2 K 7_456 2.972(2)
O2 H22 . .74(6)
O2 H21 . .59(4)
O3 O4A 3 1.642(18)
O3 O4A . 1.642(18)
O3 O4A 2 1.642(18)
O4 O4A 2 1.11(2)
O4 O3A . 1.685(16)
O3A O4 3 1.685(16)
O3A O4 2 1.685(16)
O4A O4 3 1.11(2)

loop_
_geom_hbond_atom_site_label_D
_geom_hbond_atom_site_label_H
_geom_hbond_atom_site_label_A
_geom_hbond_site_symmetry_A
_geom_hbond_distance_DH
_geom_hbond_distance_HA
_geom_hbond_distance_DA
_geom_hbond_angle_DHA
O1 H11 O4 22_565 .65(4) 1.97(4) 2.614(3) 170(4)
O1 H12 O2 3 .87(4) 1.76(4) 2.603(3) 164(3)
O2 H21 O3 . .59(4) 2.20(4) 2.786(4) 177(5)
O2 H22 O4 5_455 .74(6) 2.03(6) 2.757(3) 168(5)
O1 H11 O4A 23_565 .65(4) 2.33(4) 2.92(2) 153(3)
O2 H22 O4A 6_455 .74(6) 2.21(6) 2.910(15) 159(5)
O2 H21 O4A . .59(4) 2.62(4) 3.10(2) 141(4)

loop_
_geom_torsion_atom_site_label_1
_geom_torsion_atom_site_label_2
_geom_torsion_atom_site_label_3
_geom_torsion_atom_site_label_4
_geom_torsion_site_symmetry_1
_geom_torsion_site_symmetry_4
_geom_torsion
O3A S O3 O4A . 3 18E1(10)
O4 S O3 O4A 3 3 -135.3(7)
O4 S O3 O4A 2 3 -15.3(7)
O4 S O3 O4A . 3 104.7(7)
O4A S O3 O4A . 3 -120.0
O4A S O3 O4A 2 3 120.0
O3A S O3 O4A . . -6E1(10)
O4 S O3 O4A 3 . -15.3(7)
O4 S O3 O4A 2 . 104.7(7)
O4 S O3 O4A . . -135.3(7)
O4A S O3 O4A 3 . 120.000(2)
O4A S O3 O4A 2 . -120.000(2)
O3A S O3 O4A . 2 6E1(10)
O4 S O3 O4A 3 2 104.7(7)
O4 S O3 O4A 2 2 -135.3(7)
O4 S O3 O4A . 2 -15.3(7)
O4A S O3 O4A 3 2 -120.000(2)
O4A S O3 O4A . 2 120.000(2)
O3 S O4 O4A . 2 20.5(9)
O3A S O4 O4A . 2 -159.5(9)
O4 S O4 O4A 3 2 -100.0(10)
O4 S O4 O4A 2 2 141.0(9)
O4A S O4 O4A 3 2 93.7(15)
O4A S O4 O4A . 2 -58.6(11)
O3 S O4 O3A . . 180.000(4)
O4 S O4 O3A 3 . 59.51(13)
O4 S O4 O3A 2 . -59.51(13)
O4A S O4 O3A 3 . -106.7(9)
O4A S O4 O3A . . 100.9(13)
O4A S O4 O3A 2 . 159.5(9)
O3 S O3A O4 . 3 5E1(10)
O4 S O3A O4 2 3 -120.0000(10)
O4 S O3A O4 . 3 120.0
O4A S O3A O4 3 3 -135.3(7)
O4A S O3A O4 . 3 -15.3(7)
O4A S O3A O4 2 3 104.7(7)
O3 S O3A O4 . 2 17E1(10)
O4 S O3A O4 3 2 120.0000(10)
O4 S O3A O4 . 2 -120.0
O4A S O3A O4 3 2 -15.3(7)
O4A S O3A O4 . 2 104.7(7)
O4A S O3A O4 2 2 -135.3(7)
O3 S O3A O4 . . -7E1(10)
O4 S O3A O4 3 . -120.0000(10)
O4 S O3A O4 2 . 120.000(2)
O4A S O3A O4 3 . 104.7(7)
O4A S O3A O4 . . -135.3(7)
O4A S O3A O4 2 . -15.3(7)
O3 S O3A K . . 0E1(10)
O4 S O3A K 3 . -1E1(10)
O4 S O3A K 2 . -13E1(10)
O4 S O3A K . . 11E1(10)
O4A S O3A K 3 . -14E1(10)
O4A S O3A K . . -2E1(10)
O4A S O3A K 2 . 10E1(10)
O4A O4 O3A S 2 . 21.8(10)
O4A O4 O3A O4 2 3 -23.6(12)
S O4 O3A O4 . 3 -45.4(6)
O4A O4 O3A O4 2 2 67.2(11)
S O4 O3A O4 . 2 45.4(5)
O4A O4 O3A K 2 . -158.2(10)
S O4 O3A K . . 180.000(4)
O3A K O3A S 13_666 . 0E1(10)
O2 K O3A S 5 . 9E1(10)
O2 K O3A S 9_655 . 15E1(10)
O2 K O3A S 12_556 . 3E1(10)
O2 K O3A S 24_665 . -15E1(10)
O2 K O3A S 21_566 . -3E1(10)
O2 K O3A S 17_666 . -9E1(10)
O3A K O3A O4 13_666 3 -11E1(10)
O2 K O3A O4 5 3 77.40(10)
O2 K O3A O4 9_655 3 137.40(10)
O2 K O3A O4 12_556 3 17.40(10)
O2 K O3A O4 24_665 3 -162.60(10)
O2 K O3A O4 21_566 3 -42.60(10)
O2 K O3A O4 17_666 3 -102.60(10)
O3A K O3A O4 13_666 2 13E1(10)
O2 K O3A O4 5 2 -42.60(10)
O2 K O3A O4 9_655 2 17.40(10)
O2 K O3A O4 12_556 2 -102.60(10)
O2 K O3A O4 24_665 2 77.40(10)
O2 K O3A O4 21_566 2 -162.60(10)
O2 K O3A O4 17_666 2 137.40(10)
O3A K O3A O4 13_666 . 1E1(10)
O2 K O3A O4 5 . -162.60(10)
O2 K O3A O4 9_655 . -102.60(10)
O2 K O3A O4 12_556 . 137.40(10)
O2 K O3A O4 24_665 . -42.60(10)
O2 K O3A O4 21_566 . 77.40(10)
O2 K O3A O4 17_666 . 17.40(10)
O3 S O4A O4 . 3 -159.2(9)
O3A S O4A O4 . 3 20.8(9)
O4 S O4A O4 2 3 96.8(7)
O4 S O4A O4 . 3 -63.5(15)
O4A S O4A O4 3 3 143.6(11)
O4A S O4A O4 2 3 -102.1(16)
O3A S O4A O3 . . 180.000(2)
O4 S O4A O3 3 . 159.2(9)
O4 S O4A O3 2 . -104.0(4)
O4 S O4A O3 . . 95.7(10)
O4A S O4A O3 3 . -57.2(10)
O4A S O4A O3 2 . 57.2(10)
S O3 O4A O4 . 3 22.3(10)
O4A O3 O4A O4 3 3 68.5(8)
O4A O3 O4A O4 2 3 -23.9(13)
O4A O3 O4A S 3 . 46.2(5)
O4A O3 O4A S 2 . -46.2(5)

loop_
_cod_related_entry_id
_cod_related_entry_database
_cod_related_entry_code
1 AMCSD 0009914
